data_4517373
loop_
_publ_author_name
'Vollmer, Matthew V.'
'Ye, Jingyun'
'Linehan, John C.'
'Graziano, Brendan J.'
'Preston, Andrew'
'Wiedner, Eric S.'
'Lu, Connie C.'

_publ_section_title
;
 Cobalt-Group 13 Complexes Catalyze CO2 Hydrogenation via a
 Co(&#x2212;I)/Co(I) Redox Cycle
;
_journal_name_full 'ACS Catalysis'
_journal_page_first 2459
_journal_page_last 2470
_journal_paper_doi 10.1021/acscatal.9b03534
_journal_year 2020
_chemical_formula_moiety 'C39 H61 N4 P3 Al Co, 0.5(C6 H6)'
_chemical_formula_sum 'C42 H64 Al Co N4 P3'
_chemical_formula_weight 803.79
_chemical_name_common 19092_AlCoH
_space_group_crystal_system monoclinic
_space_group_IT_number 4
_space_group_name_Hall 'P 2yb'
_space_group_name_H-M_alt 'P 1 21 1'
_atom_sites_solution_hydrogens mixed
_audit_creation_method SHELXL-2018/3
_cell_angle_alpha 90
_cell_angle_beta 105.97(2)
_cell_angle_gamma 90
_cell_formula_units_Z 4
_cell_length_a 12.329(6)
_cell_length_b 27.522(13)
_cell_length_c 12.652(7)
_cell_measurement_reflns_used 9933
_cell_measurement_temperature 100(2)
_cell_measurement_theta_max 27.30
_cell_measurement_theta_min 2.23
_cell_volume 4127(4)
_computing_cell_refinement 'SAINT, Bruker'
_computing_data_collection 'APEX3, Bruker'
_computing_data_reduction 'SAINT, Bruker'
_computing_molecular_graphics 'Shelxle-(Rev. 825) (Huebschle, C. B.,2011)'
_computing_structure_refinement 'SHELXL-2018/3 (Sheldrick, 2018)'
_computing_structure_solution 'SHELXT 2014/5 (Sheldrick, 2014)'
_diffrn_ambient_temperature 100(2)
_diffrn_measured_fraction_theta_full 0.999
_diffrn_measured_fraction_theta_max 0.995
_diffrn_measurement_device_type 'Bruker PHOTON-II'
_diffrn_measurement_method '\f and \w scans'
_diffrn_radiation_type MoK\a
_diffrn_radiation_wavelength 0.71073
_diffrn_reflns_av_R_equivalents 0.1079
_diffrn_reflns_av_unetI/netI 0.1124
_diffrn_reflns_Laue_measured_fraction_full 0.999
_diffrn_reflns_Laue_measured_fraction_max 0.995
_diffrn_reflns_limit_h_max 17
_diffrn_reflns_limit_h_min -17
_diffrn_reflns_limit_k_max 39
_diffrn_reflns_limit_k_min -39
_diffrn_reflns_limit_l_max 18
_diffrn_reflns_limit_l_min -18
_diffrn_reflns_number 117044
_diffrn_reflns_point_group_measured_fraction_full 0.999
_diffrn_reflns_point_group_measured_fraction_max 0.994
_diffrn_reflns_theta_full 25.242
_diffrn_reflns_theta_max 30.596
_diffrn_reflns_theta_min 2.173
_diffrn_source 'micro-focus sealed tube'
_exptl_absorpt_coefficient_mu 0.588
_exptl_absorpt_correction_type multi-scan
_exptl_absorpt_process_details 'SADABS, R. Blessing, 1995'
_exptl_crystal_colour 'dichroic blue-yellow'
_exptl_crystal_density_diffrn 1.294
_exptl_crystal_density_method 'not measured'
_exptl_crystal_description block
_exptl_crystal_F_000 1716
_exptl_crystal_size_max 0.10
_exptl_crystal_size_mid 0.10
_exptl_crystal_size_min 0.08
_exptl_transmission_factor_max 0.722
_exptl_transmission_factor_min 0.603
_refine_diff_density_max 0.899
_refine_diff_density_min -0.947
_refine_diff_density_rms 0.085
_refine_ls_abs_structure_details
;
 Refined as an inversion twin.
;
_refine_ls_abs_structure_Flack 0.192(12)
_refine_ls_extinction_method none
_refine_ls_goodness_of_fit_ref 1.020
_refine_ls_hydrogen_treatment mixed
_refine_ls_matrix_type full
_refine_ls_number_parameters 952
_refine_ls_number_reflns 25258
_refine_ls_number_restraints 1
_refine_ls_restrained_S_all 1.020
_refine_ls_R_factor_all 0.1010
_refine_ls_R_factor_gt 0.0551
_refine_ls_shift/su_max 0.001
_refine_ls_shift/su_mean 0.000
_refine_ls_structure_factor_coef Fsqd
_refine_ls_weighting_details 'w=1/[\s^2^(Fo^2^)+(0.0416P)^2^+0.0869P] where P=(Fo^2^+2Fc^2^)/3'
_refine_ls_weighting_scheme calc
_refine_ls_wR_factor_gt 0.0961
_refine_ls_wR_factor_ref 0.1101
_reflns_Friedel_coverage 0.960
_reflns_Friedel_fraction_full 0.999
_reflns_Friedel_fraction_max 0.993
_reflns_number_gt 17421
_reflns_number_total 25258
_reflns_threshold_expression 'I > 2\s(I)'
_cod_data_source_file cs9b03534_si_002.cif
_cod_data_source_block mo_19092_0m_a
_cod_depositor_comments
;

2020-05-08
Z value and formula fixed to values more according to usual
chemical conventions.                 miguel

 Adding full bibliography for 4517371--4517374.cif.
;
_cod_original_sg_symbol_H-M 'P 21'
_cod_original_formula_moiety '2(C39 H61 N4 P3 Al Co), C6 H6'
_cod_original_formula_sum 'C84 H128 Al2 Co2 N8 P6'
_cod_original_formula_units_Z 2
_cod_original_formula_weight 1607.58
_cod_database_code 4517373
_shelx_shelxl_version_number 2018/3
_shelx_space_group_comment
;
The symmetry employed for this shelxl refinement is uniquely defined
by the following loop, which should always be used as a source of
symmetry information in preference to the above space-group names.
They are only intended as comments.
;
_shelx_estimated_absorpt_t_min 0.640
_shelx_estimated_absorpt_t_max 0.773

loop_
_space_group_symop_operation_xyz
'x, y, z'
'-x, y+1/2, -z'

loop_
_atom_site_label
_atom_site_type_symbol
_atom_site_fract_x
_atom_site_fract_y
_atom_site_fract_z
_atom_site_U_iso_or_equiv
_atom_site_adp_type
_atom_site_occupancy
_atom_site_site_symmetry_order
_atom_site_calc_flag
_atom_site_refinement_flags_posn
_atom_site_refinement_flags_adp
Co1 Co 0.37791(5) 0.35720(2) 0.10265(5) 0.01527(13) Uani 1 1 d . .
H1 H 0.393(4) 0.3233(16) 0.193(4) 0.017(12) Uiso 1 1 d . .
P1 P 0.33472(10) 0.40203(4) -0.04582(10) 0.0160(2) Uani 1 1 d . .
Al1 Al 0.18414(11) 0.36942(4) 0.10803(11) 0.0133(3) Uani 1 1 d . .
N1 N 0.0126(3) 0.38033(12) 0.1174(3) 0.0134(8) Uani 1 1 d . .
C1 C -0.0169(4) 0.43008(15) 0.0774(4) 0.0151(9) Uani 1 1 d . .
Co2 Co 1.02130(5) 0.62642(2) 0.52213(6) 0.02174(15) Uani 1 1 d . .
Al2 Al 0.81419(12) 0.63971(5) 0.47467(12) 0.0165(3) Uani 1 1 d . .
H40 H 1.034(5) 0.604(2) 0.408(5) 0.055(18) Uiso 1 1 d . .
P2 P 0.33974(10) 0.28120(4) 0.05889(11) 0.0185(3) Uani 1 1 d . .
C2 C -0.1067(4) 0.45566(16) 0.0959(4) 0.0192(10) Uani 1 1 d . .
H02A H -0.151676 0.441358 0.135468 0.023 Uiso 1 1 calc R U
N2 N 0.1449(3) 0.42270(13) 0.0104(3) 0.0163(8) Uani 1 1 d . .
P3 P 0.42001(10) 0.40795(4) 0.24086(10) 0.0154(2) Uani 1 1 d . .
N3 N 0.2159(3) 0.38558(13) 0.2584(3) 0.0154(8) Uani 1 1 d . .
C3 C -0.1298(4) 0.50233(17) 0.0558(4) 0.0217(10) Uani 1 1 d . .
H3A H -0.190937 0.519373 0.066707 0.026 Uiso 1 1 calc R U
P4 P 0.96899(10) 0.55062(4) 0.49317(11) 0.0203(3) Uani 1 1 d . .
N4 N 0.1252(3) 0.30779(12) 0.0610(3) 0.0154(8) Uani 1 1 d . .
C4 C -0.0597(4) 0.52358(16) -0.0015(4) 0.0221(10) Uani 1 1 d . .
H4 H -0.074220 0.555071 -0.028346 0.027 Uiso 1 1 calc R U
P5 P 1.01711(11) 0.64779(4) 0.69124(11) 0.0207(3) Uani 1 1 d . .
N5 N 0.6328(3) 0.64889(13) 0.4297(3) 0.0166(8) Uani 1 1 d . .
C5 C 0.0310(4) 0.49821(16) -0.0188(4) 0.0183(10) Uani 1 1 d . .
H5 H 0.076928 0.513012 -0.056595 0.022 Uiso 1 1 calc R U
P6 P 1.02871(10) 0.68895(4) 0.41970(11) 0.0192(3) Uani 1 1 d . .
N6 N 0.7703(3) 0.58527(13) 0.3827(3) 0.0171(8) Uani 1 1 d . .
C6 C 0.0545(4) 0.45053(15) 0.0199(4) 0.0162(9) Uani 1 1 d . .
N7 N 0.7926(3) 0.63472(13) 0.6157(3) 0.0191(8) Uani 1 1 d . .
C7 C 0.2213(4) 0.44519(16) -0.0447(4) 0.0170(9) Uani 1 1 d . .
H01U H 0.253040 0.474637 -0.006355 0.020 Uiso 1 1 calc R U
H01V H 0.180553 0.453756 -0.119467 0.020 Uiso 1 1 calc R U
N8 N 0.8051(3) 0.70050(13) 0.4069(3) 0.0170(8) Uani 1 1 d . .
C8 C 0.4328(4) 0.48746(16) -0.1235(4) 0.0237(11) Uani 1 1 d . .
H02W H 0.497606 0.508357 -0.103814 0.036 Uiso 1 1 calc R U
H02X H 0.368469 0.504409 -0.113108 0.036 Uiso 1 1 calc R U
H02Y H 0.418302 0.478099 -0.199240 0.036 Uiso 1 1 calc R U
C9 C 0.4552(4) 0.44210(16) -0.0509(4) 0.0200(10) Uani 1 1 d . .
H9 H 0.483922 0.454584 0.024120 0.024 Uiso 1 1 calc R U
C10 C 0.5518(4) 0.41157(19) -0.0697(4) 0.0277(11) Uani 1 1 d . .
H039 H 0.616773 0.431842 -0.062885 0.042 Uiso 1 1 calc R U
H03A H 0.529282 0.397626 -0.141967 0.042 Uiso 1 1 calc R U
H03B H 0.570186 0.386083 -0.015873 0.042 Uiso 1 1 calc R U
C11 C 0.2804(4) 0.40642(17) -0.2829(4) 0.0224(10) Uani 1 1 d . .
H018 H 0.241672 0.390046 -0.349549 0.034 Uiso 1 1 calc R U
H019 H 0.356583 0.413186 -0.283691 0.034 Uiso 1 1 calc R U
H020 H 0.242435 0.436354 -0.277197 0.034 Uiso 1 1 calc R U
C12 C 0.2814(4) 0.37410(17) -0.1844(4) 0.0206(10) Uani 1 1 d . .
H12 H 0.329579 0.346073 -0.187195 0.025 Uiso 1 1 calc R U
C13 C 0.1615(4) 0.35473(17) -0.1969(4) 0.0221(10) Uani 1 1 d . .
H025 H 0.139907 0.333688 -0.259778 0.033 Uiso 1 1 calc R U
H026 H 0.109696 0.381490 -0.206724 0.033 Uiso 1 1 calc R U
H027 H 0.159917 0.336914 -0.132131 0.033 Uiso 1 1 calc R U
C14 C 0.0201(4) 0.37353(15) 0.2341(4) 0.0144(9) Uani 1 1 d . .
C15 C -0.0716(4) 0.36371(15) 0.2737(4) 0.0182(9) Uani 1 1 d . .
H15 H -0.142869 0.360328 0.224761 0.022 Uiso 1 1 calc R U
C16 C -0.0580(4) 0.35885(17) 0.3862(4) 0.0205(10) Uani 1 1 d . .
H16 H -0.119728 0.352338 0.412813 0.025 Uiso 1 1 calc R U
C17 C 0.0497(4) 0.36390(16) 0.4585(4) 0.0212(10) Uani 1 1 d . .
H17 H 0.059545 0.361445 0.533858 0.025 Uiso 1 1 calc R U
C18 C 0.1417(4) 0.37253(16) 0.4188(4) 0.0198(10) Uani 1 1 d . .
H02K H 0.213064 0.375063 0.467943 0.024 Uiso 1 1 calc R U
C19 C 0.1296(4) 0.37753(16) 0.3060(4) 0.0165(9) Uani 1 1 d . .
C20 C 0.3285(4) 0.39324(16) 0.3302(4) 0.0163(9) Uani 1 1 d . .
H01J H 0.355274 0.364157 0.372688 0.020 Uiso 1 1 calc R U
H01K H 0.328502 0.419791 0.380636 0.020 Uiso 1 1 calc R U
C21 C 0.5976(4) 0.34691(17) 0.3647(4) 0.0275(12) Uani 1 1 d . .
H01Q H 0.672297 0.346285 0.414140 0.041 Uiso 1 1 calc R U
H01R H 0.594992 0.326484 0.302573 0.041 Uiso 1 1 calc R U
H01S H 0.544716 0.335266 0.402099 0.041 Uiso 1 1 calc R U
C22 C 0.5672(4) 0.39905(16) 0.3255(4) 0.0192(10) Uani 1 1 d . .
H22 H 0.579462 0.419870 0.390600 0.023 Uiso 1 1 calc R U
C23 C 0.6468(4) 0.41662(18) 0.2577(4) 0.0242(11) Uani 1 1 d . .
H00D H 0.723571 0.415214 0.302366 0.036 Uiso 1 1 calc R U
H00E H 0.628271 0.449470 0.234061 0.036 Uiso 1 1 calc R U
H00F H 0.638069 0.396064 0.194586 0.036 Uiso 1 1 calc R U
C24 C 0.2942(4) 0.49560(17) 0.2149(4) 0.0240(11) Uani 1 1 d . .
H01F H 0.293029 0.529400 0.195813 0.036 Uiso 1 1 calc R U
H01G H 0.267987 0.491807 0.279186 0.036 Uiso 1 1 calc R U
H01H H 0.245802 0.477799 0.154947 0.036 Uiso 1 1 calc R U
C25 C 0.4147(4) 0.47618(15) 0.2382(4) 0.0164(9) Uani 1 1 d . .
H25 H 0.444654 0.486981 0.178006 0.020 Uiso 1 1 calc R U
C26 C 0.4850(4) 0.50101(16) 0.3440(4) 0.0235(11) Uani 1 1 d . .
H01X H 0.473218 0.535494 0.337995 0.035 Uiso 1 1 calc R U
H01Y H 0.563509 0.494041 0.354081 0.035 Uiso 1 1 calc R U
H01Z H 0.462183 0.488972 0.405783 0.035 Uiso 1 1 calc R U
C27 C -0.0552(4) 0.34238(15) 0.0472(4) 0.0151(9) Uani 1 1 d . .
C28 C -0.1702(4) 0.34370(16) 0.0062(4) 0.0190(10) Uani 1 1 d . .
H01W H -0.209737 0.370688 0.019676 0.023 Uiso 1 1 calc R U
C29 C -0.2283(4) 0.30556(16) -0.0550(4) 0.0212(10) Uani 1 1 d . .
H29 H -0.306376 0.306631 -0.083100 0.025 Uiso 1 1 calc R U
C30 C -0.1675(4) 0.26574(17) -0.0734(4) 0.0215(10) Uani 1 1 d . .
H02J H -0.205646 0.239404 -0.112678 0.026 Uiso 1 1 calc R U
C31 C -0.0510(4) 0.26423(16) -0.0347(4) 0.0186(10) Uani 1 1 d . .
H01T H -0.012343 0.236974 -0.048389 0.022 Uiso 1 1 calc R U
C32 C 0.0099(4) 0.30345(16) 0.0251(4) 0.0146(9) Uani 1 1 d . .
C33 C 0.1870(4) 0.26795(15) 0.0302(4) 0.0188(10) Uani 1 1 d . .
H028 H 0.156272 0.261333 -0.047617 0.023 Uiso 1 1 calc R U
H029 H 0.176974 0.239036 0.070335 0.023 Uiso 1 1 calc R U
C34 C 0.3456(5) 0.20009(18) -0.0821(5) 0.0313(13) Uani 1 1 d . .
H01L H 0.340949 0.191163 -0.156544 0.047 Uiso 1 1 calc R U
H01M H 0.275997 0.192123 -0.066039 0.047 Uiso 1 1 calc R U
H01N H 0.406412 0.182697 -0.032916 0.047 Uiso 1 1 calc R U
C35 C 0.3670(4) 0.25461(17) -0.0673(4) 0.0230(11) Uani 1 1 d . .
H02C H 0.311531 0.269844 -0.129128 0.028 Uiso 1 1 calc R U
C36 C 0.4820(4) 0.26818(18) -0.0823(5) 0.0286(12) Uani 1 1 d . .
H02D H 0.485549 0.258256 -0.154042 0.043 Uiso 1 1 calc R U
H02E H 0.540308 0.252099 -0.027371 0.043 Uiso 1 1 calc R U
H02F H 0.492315 0.302712 -0.075017 0.043 Uiso 1 1 calc R U
C37 C 0.3623(5) 0.24437(19) 0.2704(4) 0.0324(13) Uani 1 1 d . .
H022 H 0.377863 0.216312 0.317230 0.049 Uiso 1 1 calc R U
H023 H 0.283171 0.251668 0.252254 0.049 Uiso 1 1 calc R U
H024 H 0.404624 0.271573 0.307842 0.049 Uiso 1 1 calc R U
C38 C 0.3960(4) 0.23412(17) 0.1654(4) 0.0253(11) Uani 1 1 d . .
H01P H 0.359619 0.203442 0.135951 0.030 Uiso 1 1 calc R U
C39 C 0.5216(5) 0.22587(19) 0.1898(5) 0.0357(13) Uani 1 1 d . .
H036 H 0.545440 0.203147 0.249254 0.054 Uiso 1 1 calc R U
H037 H 0.560554 0.256126 0.210052 0.054 Uiso 1 1 calc R U
H038 H 0.538746 0.213100 0.125618 0.054 Uiso 1 1 calc R U
C40 C 0.5927(4) 0.62404(16) 0.3239(4) 0.0181(9) Uani 1 1 d . .
C41 C 0.4910(4) 0.63367(17) 0.2487(4) 0.0222(10) Uani 1 1 d . .
H017 H 0.442551 0.656737 0.264521 0.027 Uiso 1 1 calc R U
C42 C 0.4601(4) 0.60866(17) 0.1481(4) 0.0241(11) Uani 1 1 d . .
H01O H 0.390604 0.614150 0.097601 0.029 Uiso 1 1 calc R U
C43 C 0.5359(4) 0.57555(17) 0.1258(4) 0.0253(11) Uani 1 1 d . .
H011 H 0.517189 0.559325 0.058730 0.030 Uiso 1 1 calc R U
C44 C 0.6388(4) 0.56613(16) 0.2010(4) 0.0201(10) Uani 1 1 d . .
H01I H 0.687080 0.543295 0.184177 0.024 Uiso 1 1 calc R U
C45 C 0.6712(4) 0.59044(16) 0.3021(4) 0.0176(10) Uani 1 1 d . .
C46 C 0.8516(4) 0.55050(17) 0.3654(4) 0.0200(10) Uani 1 1 d . .
H00G H 0.878351 0.559926 0.303106 0.024 Uiso 1 1 calc R U
H00H H 0.818117 0.518417 0.351674 0.024 Uiso 1 1 calc R U
C47 C 1.0627(5) 0.5014(2) 0.3419(5) 0.0370(14) Uani 1 1 d . .
H033 H 1.115367 0.477365 0.331891 0.056 Uiso 1 1 calc R U
H034 H 1.078837 0.531948 0.312920 0.056 Uiso 1 1 calc R U
H035 H 0.987394 0.491430 0.304052 0.056 Uiso 1 1 calc R U
C48 C 1.0727(4) 0.50687(19) 0.4633(5) 0.0289(12) Uani 1 1 d . .
H010 H 1.057522 0.474978 0.490620 0.035 Uiso 1 1 calc R U
C49 C 1.1932(5) 0.5209(2) 0.5257(5) 0.0395(14) Uani 1 1 d . .
H03O H 1.243757 0.495183 0.519871 0.059 Uiso 1 1 calc R U
H03P H 1.197377 0.526295 0.601697 0.059 Uiso 1 1 calc R U
H03Q H 1.214089 0.550127 0.494728 0.059 Uiso 1 1 calc R U
C50 C 0.8302(4) 0.47284(18) 0.5283(4) 0.0282(12) Uani 1 1 d . .
H03D H 0.807334 0.453768 0.582016 0.042 Uiso 1 1 calc R U
H03E H 0.868630 0.452459 0.488686 0.042 Uiso 1 1 calc R U
H03F H 0.764892 0.486900 0.478022 0.042 Uiso 1 1 calc R U
C51 C 0.9087(4) 0.51290(17) 0.5856(4) 0.0232(11) Uani 1 1 d . .
H02G H 0.864780 0.534652 0.619284 0.028 Uiso 1 1 calc R U
C52 C 1.0011(5) 0.48986(19) 0.6797(5) 0.0333(13) Uani 1 1 d . .
H02T H 0.968311 0.478258 0.735469 0.050 Uiso 1 1 calc R U
H02U H 1.057672 0.513758 0.710632 0.050 Uiso 1 1 calc R U
H02V H 1.035054 0.463211 0.651519 0.050 Uiso 1 1 calc R U
C53 C 0.5974(4) 0.62784(16) 0.5218(4) 0.0192(10) Uani 1 1 d . .
C54 C 0.4881(4) 0.61502(16) 0.5151(4) 0.0229(11) Uani 1 1 d . .
H021 H 0.433307 0.616162 0.447824 0.027 Uiso 1 1 calc R U
C55 C 0.4595(5) 0.60025(18) 0.6095(5) 0.0283(12) Uani 1 1 d . .
H55 H 0.385454 0.591857 0.605941 0.034 Uiso 1 1 calc R U
C56 C 0.5429(5) 0.59823(18) 0.7091(5) 0.0289(12) Uani 1 1 d . .
H02Z H 0.524086 0.589408 0.772761 0.035 Uiso 1 1 calc R U
C57 C 0.6540(4) 0.60930(16) 0.7140(4) 0.0244(11) Uani 1 1 d . .
H02N H 0.709050 0.607009 0.780859 0.029 Uiso 1 1 calc R U
C58 C 0.6845(4) 0.62378(16) 0.6206(4) 0.0185(9) Uani 1 1 d . .
C59 C 0.8823(4) 0.62978(17) 0.7171(4) 0.0218(10) Uani 1 1 d . .
H02L H 0.886720 0.596379 0.742473 0.026 Uiso 1 1 calc R U
H02M H 0.866946 0.650347 0.773607 0.026 Uiso 1 1 calc R U
C60 C 1.1254(4) 0.6258(2) 0.9182(4) 0.0348(13) Uani 1 1 d . .
H03W H 1.167582 0.601547 0.967067 0.052 Uiso 1 1 calc R U
H03X H 1.050083 0.627308 0.925842 0.052 Uiso 1 1 calc R U
H03Y H 1.161250 0.656833 0.936132 0.052 Uiso 1 1 calc R U
C61 C 1.1208(4) 0.61251(18) 0.7989(4) 0.0294(12) Uani 1 1 d . .
H03K H 1.094085 0.578824 0.789541 0.035 Uiso 1 1 calc R U
C62 C 1.2367(5) 0.6115(2) 0.7799(5) 0.0418(15) Uani 1 1 d . .
H03H H 1.282497 0.587596 0.826976 0.063 Uiso 1 1 calc R U
H03I H 1.271356 0.642903 0.796242 0.063 Uiso 1 1 calc R U
H03J H 1.229926 0.603480 0.704560 0.063 Uiso 1 1 calc R U
C63 C 0.9367(4) 0.74296(17) 0.6847(4) 0.0259(11) Uani 1 1 d . .
H01A H 0.935258 0.772473 0.724684 0.039 Uiso 1 1 calc R U
H01B H 0.864872 0.727053 0.670568 0.039 Uiso 1 1 calc R U
H01C H 0.952321 0.750400 0.616154 0.039 Uiso 1 1 calc R U
C64 C 1.0279(4) 0.70975(16) 0.7518(4) 0.0214(10) Uani 1 1 d . .
H64 H 1.012348 0.706094 0.823332 0.026 Uiso 1 1 calc R U
C65 C 1.1440(4) 0.73410(17) 0.7751(4) 0.0241(11) Uani 1 1 d . .
H00A H 1.141757 0.765027 0.809586 0.036 Uiso 1 1 calc R U
H00B H 1.163202 0.738733 0.707269 0.036 Uiso 1 1 calc R U
H00C H 1.199554 0.713802 0.823091 0.036 Uiso 1 1 calc R U
C66 C 0.6164(4) 0.70135(16) 0.4204(4) 0.0185(10) Uani 1 1 d . .
C67 C 0.5195(4) 0.72380(16) 0.4253(4) 0.0231(11) Uani 1 1 d . .
H03C H 0.461720 0.705813 0.440464 0.028 Uiso 1 1 calc R U
C68 C 0.5070(4) 0.77364(17) 0.4077(4) 0.0263(11) Uani 1 1 d . .
H02I H 0.440495 0.789145 0.409610 0.032 Uiso 1 1 calc R U
C69 C 0.5949(4) 0.79973(18) 0.3873(4) 0.0257(11) Uani 1 1 d . .
H02H H 0.586819 0.832994 0.374653 0.031 Uiso 1 1 calc R U
C70 C 0.6953(4) 0.77716(17) 0.3854(4) 0.0219(10) Uani 1 1 d . .
H02O H 0.753579 0.795548 0.372451 0.026 Uiso 1 1 calc R U
C71 C 0.7094(4) 0.72735(16) 0.4027(4) 0.0171(9) Uani 1 1 d . .
C72 C 0.8998(4) 0.72707(16) 0.3883(4) 0.0193(10) Uani 1 1 d . .
H01D H 0.913800 0.755817 0.434437 0.023 Uiso 1 1 calc R U
H01E H 0.881448 0.737523 0.312232 0.023 Uiso 1 1 calc R U
C73 C 1.2530(4) 0.7145(2) 0.5297(5) 0.0328(13) Uani 1 1 d . .
H02P H 1.304366 0.739944 0.562709 0.049 Uiso 1 1 calc R U
H02Q H 1.281418 0.697650 0.476390 0.049 Uiso 1 1 calc R U
H02R H 1.245554 0.692091 0.585428 0.049 Uiso 1 1 calc R U
C74 C 1.1378(4) 0.73636(17) 0.4731(4) 0.0234(11) Uani 1 1 d . .
H74 H 1.113988 0.753086 0.531329 0.028 Uiso 1 1 calc R U
C75 C 1.1466(4) 0.77606(19) 0.3912(5) 0.0331(13) Uani 1 1 d . .
H03L H 1.196869 0.801069 0.428767 0.050 Uiso 1 1 calc R U
H03M H 1.073298 0.789718 0.359034 0.050 Uiso 1 1 calc R U
H03N H 1.175151 0.762295 0.334484 0.050 Uiso 1 1 calc R U
C76 C 1.1535(5) 0.6552(2) 0.2744(5) 0.0332(13) Uani 1 1 d . .
H03T H 1.150882 0.647556 0.199761 0.050 Uiso 1 1 calc R U
H03U H 1.165513 0.626036 0.317588 0.050 Uiso 1 1 calc R U
H03V H 1.214097 0.677562 0.303803 0.050 Uiso 1 1 calc R U
C77 C 1.0417(4) 0.67846(17) 0.2778(4) 0.0239(11) Uani 1 1 d . .
H02S H 1.038097 0.710410 0.242820 0.029 Uiso 1 1 calc R U
C78 C 0.9428(5) 0.64891(19) 0.2089(4) 0.0300(12) Uani 1 1 d . .
H030 H 0.935783 0.654203 0.132263 0.045 Uiso 1 1 calc R U
H031 H 0.874650 0.658893 0.225278 0.045 Uiso 1 1 calc R U
H032 H 0.955862 0.615029 0.225612 0.045 Uiso 1 1 calc R U
C80 C -0.2262(4) 0.43967(19) -0.2073(4) 0.0292(12) Uani 1 1 d . .
H02B H -0.161502 0.443581 -0.149331 0.035 Uiso 1 1 calc R U
C81 C -0.2971(5) 0.47880(19) -0.2443(4) 0.0317(13) Uani 1 1 d . .
H03G H -0.279221 0.509038 -0.211293 0.038 Uiso 1 1 calc R U
C82 C -0.3931(5) 0.4734(2) -0.3288(5) 0.0360(13) Uani 1 1 d . .
H03Z H -0.439468 0.500058 -0.353861 0.043 Uiso 1 1 calc R U
C83 C -0.4210(5) 0.4286(2) -0.3766(4) 0.0368(14) Uani 1 1 d . .
H040 H -0.487420 0.424504 -0.432498 0.044 Uiso 1 1 calc R U
C84 C -0.3500(5) 0.3899(2) -0.3414(5) 0.0403(15) Uani 1 1 d . .
H03S H -0.367868 0.359683 -0.374625 0.048 Uiso 1 1 calc R U
C85 C -0.2515(5) 0.3955(2) -0.2561(5) 0.0353(13) Uani 1 1 d . .
H03R H -0.203381 0.369217 -0.232777 0.042 Uiso 1 1 calc R U

loop_
_atom_site_aniso_label
_atom_site_aniso_U_11
_atom_site_aniso_U_22
_atom_site_aniso_U_33
_atom_site_aniso_U_23
_atom_site_aniso_U_13
_atom_site_aniso_U_12
Co1 0.0149(3) 0.0149(3) 0.0160(3) -0.0008(2) 0.0042(3) -0.0005(2)
P1 0.0165(6) 0.0180(6) 0.0142(6) -0.0013(5) 0.0054(5) -0.0003(5)
Al1 0.0132(7) 0.0145(7) 0.0122(7) -0.0004(5) 0.0036(5) 0.0000(5)
N1 0.018(2) 0.0123(17) 0.0106(19) -0.0014(14) 0.0048(16) -0.0003(14)
C1 0.013(2) 0.016(2) 0.015(2) -0.0040(17) 0.0014(18) 0.0000(16)
Co2 0.0162(3) 0.0255(3) 0.0223(4) 0.0042(3) 0.0034(3) -0.0031(3)
Al2 0.0156(7) 0.0164(7) 0.0175(7) -0.0001(5) 0.0046(6) -0.0017(5)
P2 0.0158(6) 0.0164(6) 0.0228(7) -0.0002(5) 0.0044(5) 0.0003(5)
C2 0.016(2) 0.022(2) 0.021(3) -0.0005(19) 0.006(2) -0.0014(18)
N2 0.0151(19) 0.0194(19) 0.016(2) 0.0020(15) 0.0072(16) 0.0028(15)
P3 0.0144(6) 0.0175(6) 0.0143(6) -0.0008(5) 0.0038(5) -0.0012(4)
N3 0.0147(19) 0.0188(19) 0.012(2) -0.0005(15) 0.0026(16) -0.0017(15)
C3 0.023(3) 0.023(2) 0.019(3) -0.003(2) 0.007(2) 0.0047(19)
P4 0.0168(6) 0.0239(6) 0.0192(7) -0.0040(5) 0.0034(5) 0.0031(5)
N4 0.0135(19) 0.0151(18) 0.018(2) -0.0023(15) 0.0060(16) 0.0001(14)
C4 0.024(3) 0.016(2) 0.026(3) -0.0010(19) 0.006(2) 0.0013(19)
P5 0.0198(7) 0.0178(6) 0.0222(7) -0.0019(5) 0.0021(5) -0.0007(5)
N5 0.019(2) 0.0141(18) 0.017(2) -0.0011(15) 0.0054(16) -0.0029(15)
C5 0.019(2) 0.021(2) 0.014(2) 0.0020(18) 0.0028(19) 0.0023(18)
P6 0.0182(6) 0.0202(6) 0.0212(7) 0.0016(5) 0.0086(5) 0.0005(5)
N6 0.016(2) 0.0170(19) 0.017(2) -0.0005(16) 0.0024(17) 0.0029(15)
C6 0.017(2) 0.019(2) 0.012(2) -0.0019(17) 0.0012(18) 0.0010(17)
N7 0.019(2) 0.023(2) 0.015(2) -0.0031(16) 0.0032(16) -0.0039(16)
C7 0.019(2) 0.019(2) 0.015(2) 0.0008(18) 0.0071(19) 0.0008(18)
N8 0.016(2) 0.0142(18) 0.022(2) 0.0018(15) 0.0076(17) 0.0009(14)
C8 0.029(3) 0.018(2) 0.027(3) -0.003(2) 0.011(2) -0.001(2)
C9 0.023(3) 0.021(2) 0.017(2) 0.0017(19) 0.008(2) -0.0007(19)
C10 0.016(3) 0.037(3) 0.031(3) 0.004(2) 0.007(2) -0.001(2)
C11 0.026(3) 0.026(2) 0.014(2) -0.002(2) 0.004(2) -0.003(2)
C12 0.025(3) 0.020(2) 0.017(3) 0.0006(19) 0.006(2) 0.0008(19)
C13 0.025(3) 0.022(2) 0.018(2) 0.000(2) 0.003(2) -0.001(2)
C14 0.013(2) 0.017(2) 0.014(2) 0.0003(17) 0.0048(18) 0.0011(16)
C15 0.015(2) 0.019(2) 0.020(2) 0.0022(19) 0.0038(19) 0.0036(18)
C16 0.019(2) 0.025(2) 0.020(2) 0.001(2) 0.010(2) 0.001(2)
C17 0.024(3) 0.025(3) 0.016(2) 0.0002(19) 0.008(2) 0.000(2)
C18 0.018(2) 0.028(3) 0.014(2) -0.0017(19) 0.0051(19) -0.0028(19)
C19 0.016(2) 0.019(2) 0.015(2) 0.0002(18) 0.0051(19) -0.0014(17)
C20 0.014(2) 0.023(2) 0.012(2) -0.0022(18) 0.0027(18) -0.0007(17)
C21 0.023(3) 0.025(3) 0.032(3) 0.005(2) 0.002(2) 0.001(2)
C22 0.014(2) 0.019(2) 0.024(3) 0.0014(19) 0.004(2) -0.0009(18)
C23 0.017(2) 0.030(3) 0.025(3) 0.001(2) 0.005(2) -0.0010(19)
C24 0.023(3) 0.022(2) 0.025(3) 0.001(2) 0.002(2) -0.0005(19)
C25 0.015(2) 0.018(2) 0.017(2) -0.0001(18) 0.0050(19) -0.0006(17)
C26 0.026(3) 0.017(2) 0.027(3) -0.002(2) 0.006(2) -0.0012(19)
C27 0.016(2) 0.018(2) 0.012(2) 0.0033(17) 0.0045(18) 0.0007(17)
C28 0.017(2) 0.021(2) 0.019(2) -0.0003(18) 0.0051(19) -0.0006(18)
C29 0.016(2) 0.022(2) 0.024(3) -0.001(2) 0.004(2) -0.0028(19)
C30 0.018(3) 0.024(2) 0.022(3) -0.003(2) 0.005(2) -0.0072(19)
C31 0.021(3) 0.019(2) 0.017(2) -0.0007(18) 0.009(2) -0.0012(19)
C32 0.013(2) 0.019(2) 0.012(2) 0.0005(18) 0.0038(18) -0.0009(17)
C33 0.019(2) 0.015(2) 0.022(3) -0.0043(18) 0.006(2) 0.0020(18)
C34 0.033(3) 0.029(3) 0.036(3) -0.012(2) 0.017(3) -0.006(2)
C35 0.021(3) 0.023(2) 0.025(3) 0.000(2) 0.007(2) 0.0014(19)
C36 0.027(3) 0.028(3) 0.034(3) -0.003(2) 0.012(2) 0.003(2)
C37 0.046(4) 0.026(3) 0.024(3) 0.009(2) 0.009(3) -0.006(2)
C38 0.025(3) 0.017(2) 0.031(3) -0.001(2) 0.003(2) -0.002(2)
C39 0.037(3) 0.027(3) 0.039(4) -0.003(2) 0.003(3) 0.003(2)
C40 0.016(2) 0.017(2) 0.021(2) -0.0026(19) 0.0047(19) -0.0034(18)
C41 0.016(2) 0.022(2) 0.028(3) 0.002(2) 0.005(2) -0.0006(19)
C42 0.015(2) 0.031(3) 0.022(3) 0.004(2) -0.002(2) -0.002(2)
C43 0.027(3) 0.027(3) 0.020(3) -0.003(2) 0.004(2) -0.009(2)
C44 0.020(3) 0.020(2) 0.020(3) -0.0010(19) 0.006(2) 0.0014(18)
C45 0.018(2) 0.017(2) 0.017(2) 0.0005(18) 0.003(2) -0.0030(17)
C46 0.023(3) 0.019(2) 0.020(3) -0.0031(19) 0.008(2) 0.0007(19)
C47 0.034(3) 0.037(3) 0.042(4) -0.013(3) 0.013(3) 0.008(3)
C48 0.024(3) 0.028(3) 0.036(3) -0.005(2) 0.012(2) 0.003(2)
C49 0.023(3) 0.055(4) 0.039(4) -0.008(3) 0.006(3) 0.009(3)
C50 0.034(3) 0.028(3) 0.023(3) 0.000(2) 0.008(2) -0.001(2)
C51 0.027(3) 0.020(2) 0.020(3) 0.000(2) 0.003(2) 0.004(2)
C52 0.043(4) 0.025(3) 0.028(3) 0.002(2) 0.004(3) 0.001(2)
C53 0.021(2) 0.016(2) 0.023(3) -0.0027(19) 0.009(2) -0.0025(19)
C54 0.019(2) 0.022(3) 0.027(3) -0.002(2) 0.006(2) -0.0012(19)
C55 0.028(3) 0.027(3) 0.036(3) -0.001(2) 0.018(3) -0.007(2)
C56 0.035(3) 0.028(3) 0.030(3) 0.000(2) 0.020(3) -0.002(2)
C57 0.029(3) 0.021(2) 0.024(3) -0.002(2) 0.008(2) -0.004(2)
C58 0.022(2) 0.012(2) 0.023(3) -0.0019(19) 0.009(2) -0.0017(18)
C59 0.024(3) 0.023(2) 0.019(2) -0.003(2) 0.007(2) -0.001(2)
C60 0.032(3) 0.031(3) 0.031(3) 0.004(2) -0.008(2) -0.005(2)
C61 0.031(3) 0.022(3) 0.029(3) 0.000(2) -0.003(2) 0.000(2)
C62 0.029(3) 0.041(3) 0.049(4) 0.001(3) -0.001(3) 0.011(3)
C63 0.026(3) 0.023(3) 0.029(3) -0.002(2) 0.008(2) 0.003(2)
C64 0.023(3) 0.020(2) 0.021(3) -0.0051(19) 0.004(2) -0.0043(19)
C65 0.029(3) 0.021(2) 0.021(3) -0.004(2) 0.005(2) -0.004(2)
C66 0.018(2) 0.020(2) 0.017(3) -0.0012(18) 0.005(2) -0.0002(18)
C67 0.019(3) 0.022(2) 0.031(3) -0.001(2) 0.013(2) 0.0001(19)
C68 0.021(3) 0.023(2) 0.038(3) 0.000(2) 0.013(2) 0.005(2)
C69 0.027(3) 0.017(2) 0.034(3) 0.000(2) 0.010(2) 0.002(2)
C70 0.019(2) 0.020(2) 0.027(3) 0.004(2) 0.007(2) -0.0007(19)
C71 0.017(2) 0.020(2) 0.014(2) -0.0023(18) 0.0031(19) 0.0005(18)
C72 0.019(2) 0.017(2) 0.023(3) 0.0018(19) 0.009(2) -0.0021(18)
C73 0.019(3) 0.047(3) 0.031(3) 0.003(3) 0.005(2) 0.000(2)
C74 0.023(3) 0.027(3) 0.021(3) 0.000(2) 0.007(2) 0.000(2)
C75 0.029(3) 0.035(3) 0.035(3) -0.001(2) 0.008(3) -0.016(2)
C76 0.034(3) 0.037(3) 0.035(3) -0.001(2) 0.020(3) 0.001(2)
C77 0.027(3) 0.024(2) 0.023(3) 0.003(2) 0.012(2) -0.002(2)
C78 0.038(3) 0.031(3) 0.020(3) 0.003(2) 0.006(2) -0.002(2)
C80 0.026(3) 0.040(3) 0.019(3) 0.003(2) 0.001(2) -0.004(2)
C81 0.041(3) 0.030(3) 0.025(3) -0.006(2) 0.011(3) 0.000(2)
C82 0.040(3) 0.046(3) 0.024(3) 0.005(3) 0.012(3) 0.010(3)
C83 0.028(3) 0.062(4) 0.018(3) -0.003(3) 0.003(2) -0.014(3)
C84 0.063(4) 0.031(3) 0.033(3) -0.011(3) 0.023(3) -0.024(3)
C85 0.049(4) 0.032(3) 0.031(3) 0.006(2) 0.021(3) 0.003(3)

loop_
_atom_type_symbol
_atom_type_description
_atom_type_scat_dispersion_real
_atom_type_scat_dispersion_imag
_atom_type_scat_source
C C 0.0033 0.0016 'International Tables Vol C Tables 4.2.6.8 and 6.1.1.4'
H H 0.0000 0.0000 'International Tables Vol C Tables 4.2.6.8 and 6.1.1.4'
Al Al 0.0645 0.0514 'International Tables Vol C Tables 4.2.6.8 and 6.1.1.4'
Co Co 0.3494 0.9721 'International Tables Vol C Tables 4.2.6.8 and 6.1.1.4'
N N 0.0061 0.0033 'International Tables Vol C Tables 4.2.6.8 and 6.1.1.4'
P P 0.1023 0.0942 'International Tables Vol C Tables 4.2.6.8 and 6.1.1.4'

loop_
_geom_angle_atom_site_label_1
_geom_angle_atom_site_label_2
_geom_angle_atom_site_label_3
_geom_angle
P2 Co1 P3 143.40(6)
P2 Co1 P1 109.78(6)
P3 Co1 P1 105.94(6)
P2 Co1 Al1 89.69(5)
P3 Co1 Al1 84.73(5)
P1 Co1 Al1 86.39(5)
P2 Co1 H1 63.6(18)
P3 Co1 H1 80.1(18)
P1 Co1 H1 171.8(18)
Al1 Co1 H1 88.7(17)
C7 P1 C12 101.6(2)
C7 P1 C9 103.5(2)
C12 P1 C9 106.8(2)
C7 P1 Co1 111.35(15)
C12 P1 Co1 121.04(16)
C9 P1 Co1 110.81(16)
N4 Al1 N3 119.18(17)
N4 Al1 N2 119.11(18)
N3 Al1 N2 114.84(17)
N4 Al1 N1 81.04(15)
N3 Al1 N1 81.24(15)
N2 Al1 N1 81.38(15)
N4 Al1 Co1 99.43(12)
N3 Al1 Co1 97.35(13)
N2 Al1 Co1 99.54(12)
N1 Al1 Co1 178.55(12)
C14 N1 C1 114.0(3)
C14 N1 C27 112.6(3)
C1 N1 C27 114.1(3)
C14 N1 Al1 104.1(3)
C1 N1 Al1 105.2(2)
C27 N1 Al1 105.6(2)
C2 C1 C6 121.9(4)
C2 C1 N1 123.3(4)
C6 C1 N1 114.9(4)
P6 Co2 P4 135.71(6)
P6 Co2 P5 112.26(6)
P4 Co2 P5 109.19(5)
P6 Co2 Al2 87.03(5)
P4 Co2 Al2 82.17(5)
P5 Co2 Al2 84.24(6)
P6 Co2 H40 75(2)
P4 Co2 H40 65(2)
P5 Co2 H40 171(2)
Al2 Co2 H40 101(2)
N8 Al2 N7 119.63(17)
N8 Al2 N6 117.27(18)
N7 Al2 N6 115.88(17)
N8 Al2 N5 81.24(16)
N7 Al2 N5 81.50(16)
N6 Al2 N5 80.21(16)
N8 Al2 Co2 99.83(13)
N7 Al2 Co2 99.46(13)
N6 Al2 Co2 97.69(13)
N5 Al2 Co2 177.90(12)
C33 P2 C38 99.3(2)
C33 P2 C35 99.6(2)
C38 P2 C35 103.1(2)
C33 P2 Co1 112.03(14)
C38 P2 Co1 118.21(17)
C35 P2 Co1 121.01(15)
C3 C2 C1 120.2(4)
C3 C2 H02A 119.9
C1 C2 H02A 119.9
C6 N2 C7 116.7(4)
C6 N2 Al1 116.1(3)
C7 N2 Al1 124.0(3)
C20 P3 C22 106.4(2)
C20 P3 C25 101.9(2)
C22 P3 C25 99.6(2)
C20 P3 Co1 107.38(15)
C22 P3 Co1 110.94(16)
C25 P3 Co1 128.68(16)
C19 N3 C20 118.1(4)
C19 N3 Al1 115.6(3)
C20 N3 Al1 124.3(3)
C2 C3 C4 119.0(4)
C2 C3 H3A 120.5
C4 C3 H3A 120.5
C46 P4 C51 101.3(2)
C46 P4 C48 103.7(2)
C51 P4 C48 100.4(2)
C46 P4 Co2 105.80(16)
C51 P4 Co2 125.23(16)
C48 P4 Co2 117.53(18)
C32 N4 C33 114.7(4)
C32 N4 Al1 117.3(3)
C33 N4 Al1 125.7(3)
C5 C4 C3 120.7(4)
C5 C4 H4 119.6
C3 C4 H4 119.6
C59 P5 C64 98.0(2)
C59 P5 C61 101.5(2)
C64 P5 C61 102.7(2)
C59 P5 Co2 110.98(16)
C64 P5 Co2 128.23(17)
C61 P5 Co2 111.79(18)
C66 N5 C40 112.6(4)
C66 N5 C53 112.9(3)
C40 N5 C53 116.2(3)
C66 N5 Al2 104.3(3)
C40 N5 Al2 104.5(3)
C53 N5 Al2 104.8(3)
C4 C5 C6 121.0(4)
C4 C5 H5 119.5
C6 C5 H5 119.5
C72 P6 C74 99.9(2)
C72 P6 C77 100.2(2)
C74 P6 C77 102.3(2)
C72 P6 Co2 113.69(15)
C74 P6 Co2 118.93(17)
C77 P6 Co2 118.68(16)
C45 N6 C46 118.1(4)
C45 N6 Al2 115.1(3)
C46 N6 Al2 121.8(3)
N2 C6 C5 125.6(4)
N2 C6 C1 117.2(4)
C5 C6 C1 117.2(4)
C58 N7 C59 116.7(4)
C58 N7 Al2 116.6(3)
C59 N7 Al2 125.0(3)
N2 C7 P1 108.8(3)
N2 C7 H01U 109.9
P1 C7 H01U 109.9
N2 C7 H01V 109.9
P1 C7 H01V 109.9
H01U C7 H01V 108.3
C71 N8 C72 116.2(3)
C71 N8 Al2 116.1(3)
C72 N8 Al2 125.2(3)
C9 C8 H02W 109.5
C9 C8 H02X 109.5
H02W C8 H02X 109.5
C9 C8 H02Y 109.5
H02W C8 H02Y 109.5
H02X C8 H02Y 109.5
C10 C9 C8 112.0(4)
C10 C9 P1 110.0(3)
C8 C9 P1 119.3(3)
C10 C9 H9 104.7
C8 C9 H9 104.7
P1 C9 H9 104.7
C9 C10 H039 109.5
C9 C10 H03A 109.5
H039 C10 H03A 109.5
C9 C10 H03B 109.5
H039 C10 H03B 109.5
H03A C10 H03B 109.5
C12 C11 H018 109.5
C12 C11 H019 109.5
H018 C11 H019 109.5
C12 C11 H020 109.5
H018 C11 H020 109.5
H019 C11 H020 109.5
C11 C12 C13 109.0(4)
C11 C12 P1 116.7(3)
C13 C12 P1 108.7(3)
C11 C12 H12 107.4
C13 C12 H12 107.4
P1 C12 H12 107.4
C12 C13 H025 109.5
C12 C13 H026 109.5
H025 C13 H026 109.5
C12 C13 H027 109.5
H025 C13 H027 109.5
H026 C13 H027 109.5
C15 C14 C19 121.0(4)
C15 C14 N1 123.9(4)
C19 C14 N1 115.1(4)
C14 C15 C16 120.6(4)
C14 C15 H15 119.7
C16 C15 H15 119.7
C15 C16 C17 119.0(4)
C15 C16 H16 120.5
C17 C16 H16 120.5
C18 C17 C16 120.5(4)
C18 C17 H17 119.8
C16 C17 H17 119.8
C17 C18 C19 121.3(4)
C17 C18 H02K 119.3
C19 C18 H02K 119.3
N3 C19 C18 125.7(4)
N3 C19 C14 116.6(4)
C18 C19 C14 117.7(4)
N3 C20 P3 106.8(3)
N3 C20 H01J 110.4
P3 C20 H01J 110.4
N3 C20 H01K 110.4
P3 C20 H01K 110.4
H01J C20 H01K 108.6
C22 C21 H01Q 109.5
C22 C21 H01R 109.5
H01Q C21 H01R 109.5
C22 C21 H01S 109.5
H01Q C21 H01S 109.5
H01R C21 H01S 109.5
C21 C22 C23 109.6(4)
C21 C22 P3 115.2(3)
C23 C22 P3 107.9(3)
C21 C22 H22 108.0
C23 C22 H22 108.0
P3 C22 H22 108.0
C22 C23 H00D 109.5
C22 C23 H00E 109.5
H00D C23 H00E 109.5
C22 C23 H00F 109.5
H00D C23 H00F 109.5
H00E C23 H00F 109.5
C25 C24 H01F 109.5
C25 C24 H01G 109.5
H01F C24 H01G 109.5
C25 C24 H01H 109.5
H01F C24 H01H 109.5
H01G C24 H01H 109.5
C24 C25 C26 107.3(4)
C24 C25 P3 112.3(3)
C26 C25 P3 114.8(3)
C24 C25 H25 107.3
C26 C25 H25 107.3
P3 C25 H25 107.3
C25 C26 H01X 109.5
C25 C26 H01Y 109.5
H01X C26 H01Y 109.5
C25 C26 H01Z 109.5
H01X C26 H01Z 109.5
H01Y C26 H01Z 109.5
C28 C27 C32 122.0(4)
C28 C27 N1 124.5(4)
C32 C27 N1 113.5(4)
C27 C28 C29 121.1(4)
C27 C28 H01W 119.5
C29 C28 H01W 119.5
C28 C29 C30 118.3(5)
C28 C29 H29 120.9
C30 C29 H29 120.9
C29 C30 C31 121.5(4)
C29 C30 H02J 119.3
C31 C30 H02J 119.3
C30 C31 C32 120.9(4)
C30 C31 H01T 119.5
C32 C31 H01T 119.5
N4 C32 C31 126.4(4)
N4 C32 C27 117.5(4)
C31 C32 C27 116.1(4)
N4 C33 P2 112.3(3)
N4 C33 H028 109.1
P2 C33 H028 109.1
N4 C33 H029 109.1
P2 C33 H029 109.1
H028 C33 H029 107.9
C35 C34 H01L 109.5
C35 C34 H01M 109.5
H01L C34 H01M 109.5
C35 C34 H01N 109.5
H01L C34 H01N 109.5
H01M C34 H01N 109.5
C34 C35 C36 111.1(4)
C34 C35 P2 115.1(3)
C36 C35 P2 113.7(3)
C34 C35 H02C 105.3
C36 C35 H02C 105.3
P2 C35 H02C 105.3
C35 C36 H02D 109.5
C35 C36 H02E 109.5
H02D C36 H02E 109.5
C35 C36 H02F 109.5
H02D C36 H02F 109.5
H02E C36 H02F 109.5
C38 C37 H022 109.5
C38 C37 H023 109.5
H022 C37 H023 109.5
C38 C37 H024 109.5
H022 C37 H024 109.5
H023 C37 H024 109.5
C39 C38 C37 111.1(5)
C39 C38 P2 114.2(4)
C37 C38 P2 111.5(3)
C39 C38 H01P 106.5
C37 C38 H01P 106.5
P2 C38 H01P 106.5
C38 C39 H036 109.5
C38 C39 H037 109.5
H036 C39 H037 109.5
C38 C39 H038 109.5
H036 C39 H038 109.5
H037 C39 H038 109.5
C41 C40 C45 122.1(4)
C41 C40 N5 123.8(4)
C45 C40 N5 113.9(4)
C40 C41 C42 120.0(4)
C40 C41 H017 120.0
C42 C41 H017 120.0
C43 C42 C41 118.5(5)
C43 C42 H01O 120.8
C41 C42 H01O 120.8
C44 C43 C42 121.6(5)
C44 C43 H011 119.2
C42 C43 H011 119.2
C43 C44 C45 121.0(4)
C43 C44 H01I 119.5
C45 C44 H01I 119.5
N6 C45 C44 127.2(4)
N6 C45 C40 116.1(4)
C44 C45 C40 116.7(4)
N6 C46 P4 106.0(3)
N6 C46 H00G 110.5
P4 C46 H00G 110.5
N6 C46 H00H 110.5
P4 C46 H00H 110.5
H00G C46 H00H 108.7
C48 C47 H033 109.5
C48 C47 H034 109.5
H033 C47 H034 109.5
C48 C47 H035 109.5
H033 C47 H035 109.5
H034 C47 H035 109.5
C47 C48 C49 110.2(4)
C47 C48 P4 113.5(4)
C49 C48 P4 110.8(4)
C47 C48 H010 107.3
C49 C48 H010 107.3
P4 C48 H010 107.3
C48 C49 H03O 109.5
C48 C49 H03P 109.5
H03O C49 H03P 109.5
C48 C49 H03Q 109.5
H03O C49 H03Q 109.5
H03P C49 H03Q 109.5
C51 C50 H03D 109.5
C51 C50 H03E 109.5
H03D C50 H03E 109.5
C51 C50 H03F 109.5
H03D C50 H03F 109.5
H03E C50 H03F 109.5
C50 C51 C52 108.1(4)
C50 C51 P4 114.7(4)
C52 C51 P4 112.1(4)
C50 C51 H02G 107.2
C52 C51 H02G 107.2
P4 C51 H02G 107.2
C51 C52 H02T 109.5
C51 C52 H02U 109.5
H02T C52 H02U 109.5
C51 C52 H02V 109.5
H02T C52 H02V 109.5
H02U C52 H02V 109.5
C54 C53 C58 122.0(4)
C54 C53 N5 123.5(4)
C58 C53 N5 114.4(4)
C53 C54 C55 119.8(5)
C53 C54 H021 120.1
C55 C54 H021 120.1
C56 C55 C54 119.2(5)
C56 C55 H55 120.4
C54 C55 H55 120.4
C57 C56 C55 120.5(5)
C57 C56 H02Z 119.8
C55 C56 H02Z 119.8
C56 C57 C58 121.2(5)
C56 C57 H02N 119.4
C58 C57 H02N 119.4
N7 C58 C57 126.0(4)
N7 C58 C53 116.8(4)
C57 C58 C53 117.2(4)
N7 C59 P5 108.8(3)
N7 C59 H02L 109.9
P5 C59 H02L 109.9
N7 C59 H02M 109.9
P5 C59 H02M 109.9
H02L C59 H02M 108.3
C61 C60 H03W 109.5
C61 C60 H03X 109.5
H03W C60 H03X 109.5
C61 C60 H03Y 109.5
H03W C60 H03Y 109.5
H03X C60 H03Y 109.5
C62 C61 C60 112.2(4)
C62 C61 P5 112.4(4)
C60 C61 P5 115.2(4)
C62 C61 H03K 105.3
C60 C61 H03K 105.3
P5 C61 H03K 105.3
C61 C62 H03H 109.5
C61 C62 H03I 109.5
H03H C62 H03I 109.5
C61 C62 H03J 109.5
H03H C62 H03J 109.5
H03I C62 H03J 109.5
C64 C63 H01A 109.5
C64 C63 H01B 109.5
H01A C63 H01B 109.5
C64 C63 H01C 109.5
H01A C63 H01C 109.5
H01B C63 H01C 109.5
C63 C64 C65 110.7(4)
C63 C64 P5 111.4(3)
C65 C64 P5 115.9(3)
C63 C64 H64 106.1
C65 C64 H64 106.1
P5 C64 H64 106.1
C64 C65 H00A 109.5
C64 C65 H00B 109.5
H00A C65 H00B 109.5
C64 C65 H00C 109.5
H00A C65 H00C 109.5
H00B C65 H00C 109.5
C67 C66 C71 122.3(4)
C67 C66 N5 123.3(4)
C71 C66 N5 114.3(4)
C66 C67 C68 120.0(4)
C66 C67 H03C 120.0
C68 C67 H03C 120.0
C69 C68 C67 118.9(4)
C69 C68 H02I 120.6
C67 C68 H02I 120.6
C68 C69 C70 121.2(4)
C68 C69 H02H 119.4
C70 C69 H02H 119.4
C69 C70 C71 120.7(4)
C69 C70 H02O 119.6
C71 C70 H02O 119.6
N8 C71 C70 127.0(4)
N8 C71 C66 116.3(4)
C70 C71 C66 116.7(4)
N8 C72 P6 111.2(3)
N8 C72 H01D 109.4
P6 C72 H01D 109.4
N8 C72 H01E 109.4
P6 C72 H01E 109.4
H01D C72 H01E 108.0
C74 C73 H02P 109.5
C74 C73 H02Q 109.5
H02P C73 H02Q 109.5
C74 C73 H02R 109.5
H02P C73 H02R 109.5
H02Q C73 H02R 109.5
C73 C74 C75 111.7(4)
C73 C74 P6 112.3(3)
C75 C74 P6 115.7(4)
C73 C74 H74 105.4
C75 C74 H74 105.4
P6 C74 H74 105.4
C74 C75 H03L 109.5
C74 C75 H03M 109.5
H03L C75 H03M 109.5
C74 C75 H03N 109.5
H03L C75 H03N 109.5
H03M C75 H03N 109.5
C77 C76 H03T 109.5
C77 C76 H03U 109.5
H03T C76 H03U 109.5
C77 C76 H03V 109.5
H03T C76 H03V 109.5
H03U C76 H03V 109.5
C78 C77 C76 110.2(4)
C78 C77 P6 111.5(3)
C76 C77 P6 114.0(4)
C78 C77 H02S 106.9
C76 C77 H02S 106.9
P6 C77 H02S 106.9
C77 C78 H030 109.5
C77 C78 H031 109.5
H030 C78 H031 109.5
C77 C78 H032 109.5
H030 C78 H032 109.5
H031 C78 H032 109.5
C85 C80 C81 119.8(5)
C85 C80 H02B 120.1
C81 C80 H02B 120.1
C82 C81 C80 120.7(5)
C82 C81 H03G 119.7
C80 C81 H03G 119.7
C81 C82 C83 119.9(5)
C81 C82 H03Z 120.1
C83 C82 H03Z 120.1
C84 C83 C82 119.6(5)
C84 C83 H040 120.2
C82 C83 H040 120.2
C83 C84 C85 120.5(5)
C83 C84 H03S 119.7
C85 C84 H03S 119.7
C80 C85 C84 119.5(5)
C80 C85 H03R 120.3
C84 C85 H03R 120.3

loop_
_geom_bond_atom_site_label_1
_geom_bond_atom_site_label_2
_geom_bond_distance
Co1 P2 2.1816(16)
Co1 P3 2.1861(16)
Co1 P1 2.1873(16)
Co1 Al1 2.4321(18)
Co1 H1 1.45(4)
P1 C7 1.838(4)
P1 C12 1.861(5)
P1 C9 1.865(5)
Al1 N4 1.876(4)
Al1 N3 1.887(4)
Al1 N2 1.892(4)
Al1 N1 2.172(4)
N1 C14 1.466(6)
N1 C1 1.470(5)
N1 C27 1.473(6)
C1 C2 1.385(6)
C1 C6 1.405(6)
Co2 P6 2.1713(15)
Co2 P4 2.1844(17)
Co2 P5 2.2332(19)
Co2 Al2 2.4841(19)
Co2 H40 1.62(6)
Al2 N8 1.869(4)
Al2 N7 1.880(4)
Al2 N6 1.883(4)
Al2 N5 2.166(4)
P2 C33 1.853(5)
P2 C38 1.860(5)
P2 C35 1.869(5)
C2 C3 1.382(6)
C2 H02A 0.9300
N2 C6 1.384(5)
N2 C7 1.456(5)
P3 C20 1.848(4)
P3 C22 1.853(5)
P3 C25 1.879(4)
N3 C19 1.377(5)
N3 C20 1.451(6)
C3 C4 1.399(6)
C3 H3A 0.9300
P4 C46 1.849(5)
P4 C51 1.864(5)
P4 C48 1.869(5)
N4 C32 1.373(6)
N4 C33 1.449(5)
C4 C5 1.386(6)
C4 H4 0.9300
P5 C59 1.848(5)
P5 C64 1.859(5)
P5 C61 1.864(5)
N5 C66 1.458(6)
N5 C40 1.463(6)
N5 C53 1.470(6)
C5 C6 1.403(6)
C5 H5 0.9300
P6 C72 1.854(5)
P6 C74 1.863(5)
P6 C77 1.868(5)
N6 C45 1.367(6)
N6 C46 1.446(6)
N7 C58 1.384(5)
N7 C59 1.452(6)
C7 H01U 0.9700
C7 H01V 0.9700
N8 C71 1.381(5)
N8 C72 1.450(5)
C8 C9 1.529(6)
C8 H02W 0.9600
C8 H02X 0.9600
C8 H02Y 0.9600
C9 C10 1.529(6)
C9 H9 0.9800
C10 H039 0.9600
C10 H03A 0.9600
C10 H03B 0.9600
C11 C12 1.528(6)
C11 H018 0.9600
C11 H019 0.9600
C11 H020 0.9600
C12 C13 1.539(6)
C12 H12 0.9800
C13 H025 0.9600
C13 H026 0.9600
C13 H027 0.9600
C14 C15 1.383(6)
C14 C19 1.410(6)
C15 C16 1.394(6)
C15 H15 0.9300
C16 C17 1.396(6)
C16 H16 0.9300
C17 C18 1.382(6)
C17 H17 0.9300
C18 C19 1.400(6)
C18 H02K 0.9300
C20 H01J 0.9700
C20 H01K 0.9700
C21 C22 1.531(6)
C21 H01Q 0.9600
C21 H01R 0.9600
C21 H01S 0.9600
C22 C23 1.549(6)
C22 H22 0.9800
C23 H00D 0.9600
C23 H00E 0.9600
C23 H00F 0.9600
C24 C25 1.529(6)
C24 H01F 0.9600
C24 H01G 0.9600
C24 H01H 0.9600
C25 C26 1.540(6)
C25 H25 0.9800
C26 H01X 0.9600
C26 H01Y 0.9600
C26 H01Z 0.9600
C27 C28 1.370(6)
C27 C32 1.412(6)
C28 C29 1.382(6)
C28 H01W 0.9300
C29 C30 1.384(6)
C29 H29 0.9300
C30 C31 1.385(6)
C30 H02J 0.9300
C31 C32 1.410(6)
C31 H01T 0.9300
C33 H028 0.9700
C33 H029 0.9700
C34 C35 1.526(7)
C34 H01L 0.9600
C34 H01M 0.9600
C34 H01N 0.9600
C35 C36 1.527(6)
C35 H02C 0.9800
C36 H02D 0.9600
C36 H02E 0.9600
C36 H02F 0.9600
C37 C38 1.524(7)
C37 H022 0.9600
C37 H023 0.9600
C37 H024 0.9600
C38 C39 1.511(7)
C38 H01P 0.9800
C39 H036 0.9600
C39 H037 0.9600
C39 H038 0.9600
C40 C41 1.376(6)
C40 C45 1.419(6)
C41 C42 1.404(7)
C41 H017 0.9300
C42 C43 1.389(7)
C42 H01O 0.9300
C43 C44 1.384(7)
C43 H011 0.9300
C44 C45 1.401(6)
C44 H01I 0.9300
C46 H00G 0.9700
C46 H00H 0.9700
C47 C48 1.514(8)
C47 H033 0.9600
C47 H034 0.9600
C47 H035 0.9600
C48 C49 1.527(8)
C48 H010 0.9800
C49 H03O 0.9600
C49 H03P 0.9600
C49 H03Q 0.9600
C50 C51 1.514(7)
C50 H03D 0.9600
C50 H03E 0.9600
C50 H03F 0.9600
C51 C52 1.539(7)
C51 H02G 0.9800
C52 H02T 0.9600
C52 H02U 0.9600
C52 H02V 0.9600
C53 C54 1.372(6)
C53 C58 1.411(6)
C54 C55 1.397(7)
C54 H021 0.9300
C55 C56 1.391(8)
C55 H55 0.9300
C56 C57 1.388(7)
C56 H02Z 0.9300
C57 C58 1.394(6)
C57 H02N 0.9300
C59 H02L 0.9700
C59 H02M 0.9700
C60 C61 1.539(7)
C60 H03W 0.9600
C60 H03X 0.9600
C60 H03Y 0.9600
C61 C62 1.514(7)
C61 H03K 0.9800
C62 H03H 0.9600
C62 H03I 0.9600
C62 H03J 0.9600
C63 C64 1.515(7)
C63 H01A 0.9600
C63 H01B 0.9600
C63 H01C 0.9600
C64 C65 1.534(7)
C64 H64 0.9800
C65 H00A 0.9600
C65 H00B 0.9600
C65 H00C 0.9600
C66 C67 1.361(6)
C66 C71 1.420(6)
C67 C68 1.391(6)
C67 H03C 0.9300
C68 C69 1.383(7)
C68 H02I 0.9300
C69 C70 1.391(6)
C69 H02H 0.9300
C70 C71 1.391(6)
C70 H02O 0.9300
C72 H01D 0.9700
C72 H01E 0.9700
C73 C74 1.527(7)
C73 H02P 0.9600
C73 H02Q 0.9600
C73 H02R 0.9600
C74 C75 1.530(7)
C74 H74 0.9800
C75 H03L 0.9600
C75 H03M 0.9600
C75 H03N 0.9600
C76 C77 1.531(7)
C76 H03T 0.9600
C76 H03U 0.9600
C76 H03V 0.9600
C77 C78 1.524(7)
C77 H02S 0.9800
C78 H030 0.9600
C78 H031 0.9600
C78 H032 0.9600
C80 C85 1.361(7)
C80 C81 1.385(7)
C80 H02B 0.9300
C81 C82 1.367(8)
C81 H03G 0.9300
C82 C83 1.377(8)
C82 H03Z 0.9300
C83 C84 1.372(8)
C83 H040 0.9300
C84 C85 1.394(8)
C84 H03S 0.9300
C85 H03R 0.9300

loop_
_geom_torsion_atom_site_label_1
_geom_torsion_atom_site_label_2
_geom_torsion_atom_site_label_3
_geom_torsion_atom_site_label_4
_geom_torsion
C14 N1 C1 C2 -49.5(6)
C27 N1 C1 C2 81.8(5)
Al1 N1 C1 C2 -163.0(4)
C14 N1 C1 C6 129.5(4)
C27 N1 C1 C6 -99.2(4)
Al1 N1 C1 C6 16.0(4)
C6 C1 C2 C3 1.2(7)
N1 C1 C2 C3 -179.9(4)
N4 Al1 N2 C6 94.6(3)
N3 Al1 N2 C6 -56.2(4)
N1 Al1 N2 C6 20.0(3)
Co1 Al1 N2 C6 -158.9(3)
N4 Al1 N2 C7 -106.5(4)
N3 Al1 N2 C7 102.7(4)
N1 Al1 N2 C7 178.9(4)
Co1 Al1 N2 C7 0.0(4)
N4 Al1 N3 C19 -51.0(4)
N2 Al1 N3 C19 99.8(3)
N1 Al1 N3 C19 23.6(3)
Co1 Al1 N3 C19 -156.1(3)
N4 Al1 N3 C20 112.5(3)
N2 Al1 N3 C20 -96.8(4)
N1 Al1 N3 C20 -173.0(4)
Co1 Al1 N3 C20 7.3(3)
C1 C2 C3 C4 -1.3(7)
N3 Al1 N4 C32 92.9(3)
N2 Al1 N4 C32 -56.6(4)
N1 Al1 N4 C32 18.3(3)
Co1 Al1 N4 C32 -163.1(3)
N3 Al1 N4 C33 -105.3(4)
N2 Al1 N4 C33 105.2(4)
N1 Al1 N4 C33 -179.9(4)
Co1 Al1 N4 C33 -1.3(4)
C2 C3 C4 C5 0.5(7)
C3 C4 C5 C6 0.5(7)
N8 Al2 N6 C45 -46.1(4)
N7 Al2 N6 C45 104.2(3)
N5 Al2 N6 C45 28.7(3)
Co2 Al2 N6 C45 -151.3(3)
N8 Al2 N6 C46 108.4(4)
N7 Al2 N6 C46 -101.4(4)
N5 Al2 N6 C46 -176.9(4)
Co2 Al2 N6 C46 3.1(3)
C7 N2 C6 C5 -0.1(7)
Al1 N2 C6 C5 160.4(4)
C7 N2 C6 C1 -177.1(4)
Al1 N2 C6 C1 -16.7(5)
C4 C5 C6 N2 -177.7(4)
C4 C5 C6 C1 -0.6(7)
C2 C1 C6 N2 177.1(4)
N1 C1 C6 N2 -1.9(6)
C2 C1 C6 C5 -0.2(7)
N1 C1 C6 C5 -179.2(4)
N8 Al2 N7 C58 94.2(3)
N6 Al2 N7 C58 -55.3(4)
N5 Al2 N7 C58 19.4(3)
Co2 Al2 N7 C58 -158.7(3)
N8 Al2 N7 C59 -101.4(4)
N6 Al2 N7 C59 109.1(4)
N5 Al2 N7 C59 -176.2(4)
Co2 Al2 N7 C59 5.7(4)
C6 N2 C7 P1 179.2(3)
Al1 N2 C7 P1 20.5(4)
C12 P1 C7 N2 96.4(3)
C9 P1 C7 N2 -152.9(3)
Co1 P1 C7 N2 -33.8(3)
N7 Al2 N8 C71 -51.7(4)
N6 Al2 N8 C71 97.4(3)
N5 Al2 N8 C71 23.3(3)
Co2 Al2 N8 C71 -158.6(3)
N7 Al2 N8 C72 109.4(4)
N6 Al2 N8 C72 -101.5(4)
N5 Al2 N8 C72 -175.6(4)
Co2 Al2 N8 C72 2.5(4)
C7 P1 C9 C10 -171.6(3)
C12 P1 C9 C10 -64.7(4)
Co1 P1 C9 C10 69.0(3)
C7 P1 C9 C8 -40.1(4)
C12 P1 C9 C8 66.8(4)
Co1 P1 C9 C8 -159.5(3)
C7 P1 C12 C11 70.2(4)
C9 P1 C12 C11 -37.9(4)
Co1 P1 C12 C11 -165.9(3)
C7 P1 C12 C13 -53.5(3)
C9 P1 C12 C13 -161.6(3)
Co1 P1 C12 C13 70.4(3)
C1 N1 C14 C15 84.7(5)
C27 N1 C14 C15 -47.3(5)
Al1 N1 C14 C15 -161.2(4)
C1 N1 C14 C19 -95.5(4)
C27 N1 C14 C19 132.5(4)
Al1 N1 C14 C19 18.6(4)
C19 C14 C15 C16 1.7(7)
N1 C14 C15 C16 -178.5(4)
C14 C15 C16 C17 -0.2(7)
C15 C16 C17 C18 -1.4(7)
C16 C17 C18 C19 1.5(7)
C20 N3 C19 C18 -4.9(6)
Al1 N3 C19 C18 159.6(4)
C20 N3 C19 C14 175.8(4)
Al1 N3 C19 C14 -19.7(5)
C17 C18 C19 N3 -179.2(4)
C17 C18 C19 C14 0.1(7)
C15 C14 C19 N3 177.7(4)
N1 C14 C19 N3 -2.2(6)
C15 C14 C19 C18 -1.7(6)
N1 C14 C19 C18 178.5(4)
C19 N3 C20 P3 -175.3(3)
Al1 N3 C20 P3 21.6(4)
C22 P3 C20 N3 -163.0(3)
C25 P3 C20 N3 93.2(3)
Co1 P3 C20 N3 -44.1(3)
C20 P3 C22 C21 63.5(4)
C25 P3 C22 C21 169.0(4)
Co1 P3 C22 C21 -53.0(4)
C20 P3 C22 C23 -173.7(3)
C25 P3 C22 C23 -68.2(3)
Co1 P3 C22 C23 69.8(3)
C20 P3 C25 C24 -47.9(4)
C22 P3 C25 C24 -157.0(3)
Co1 P3 C25 C24 76.1(4)
C20 P3 C25 C26 75.1(4)
C22 P3 C25 C26 -34.0(4)
Co1 P3 C25 C26 -160.9(3)
C14 N1 C27 C28 85.5(5)
C1 N1 C27 C28 -46.5(5)
Al1 N1 C27 C28 -161.5(4)
C14 N1 C27 C32 -94.6(4)
C1 N1 C27 C32 133.5(4)
Al1 N1 C27 C32 18.4(4)
C32 C27 C28 C29 3.0(7)
N1 C27 C28 C29 -177.0(4)
C27 C28 C29 C30 0.3(7)
C28 C29 C30 C31 -1.8(7)
C29 C30 C31 C32 0.0(7)
C33 N4 C32 C31 1.7(6)
Al1 N4 C32 C31 165.5(4)
C33 N4 C32 C27 -176.6(4)
Al1 N4 C32 C27 -12.8(5)
C30 C31 C32 N4 -175.1(4)
C30 C31 C32 C27 3.1(6)
C28 C27 C32 N4 173.8(4)
N1 C27 C32 N4 -6.2(6)
C28 C27 C32 C31 -4.7(6)
N1 C27 C32 C31 175.4(4)
C32 N4 C33 P2 169.6(3)
Al1 N4 C33 P2 7.4(5)
C38 P2 C33 N4 115.3(3)
C35 P2 C33 N4 -139.6(3)
Co1 P2 C33 N4 -10.3(4)
C33 P2 C35 C34 -61.9(4)
C38 P2 C35 C34 40.1(4)
Co1 P2 C35 C34 175.0(3)
C33 P2 C35 C36 168.3(4)
C38 P2 C35 C36 -89.7(4)
Co1 P2 C35 C36 45.3(4)
C33 P2 C38 C39 166.1(4)
C35 P2 C38 C39 63.8(4)
Co1 P2 C38 C39 -72.7(4)
C33 P2 C38 C37 -67.1(4)
C35 P2 C38 C37 -169.3(4)
Co1 P2 C38 C37 54.2(4)
C66 N5 C40 C41 -45.2(6)
C53 N5 C40 C41 87.3(5)
Al2 N5 C40 C41 -157.7(4)
C66 N5 C40 C45 131.6(4)
C53 N5 C40 C45 -96.0(5)
Al2 N5 C40 C45 19.0(4)
C45 C40 C41 C42 2.3(7)
N5 C40 C41 C42 178.8(4)
C40 C41 C42 C43 -2.0(7)
C41 C42 C43 C44 1.5(7)
C42 C43 C44 C45 -1.2(7)
C46 N6 C45 C44 -1.3(7)
Al2 N6 C45 C44 154.1(4)
C46 N6 C45 C40 178.4(4)
Al2 N6 C45 C40 -26.2(5)
C43 C44 C45 N6 -178.9(4)
C43 C44 C45 C40 1.4(6)
C41 C40 C45 N6 178.3(4)
N5 C40 C45 N6 1.5(6)
C41 C40 C45 C44 -1.9(6)
N5 C40 C45 C44 -178.8(4)
C45 N6 C46 P4 -176.5(3)
Al2 N6 C46 P4 29.8(4)
C51 P4 C46 N6 78.2(3)
C48 P4 C46 N6 -178.0(3)
Co2 P4 C46 N6 -53.7(3)
C46 P4 C48 C47 25.0(4)
C51 P4 C48 C47 129.5(4)
Co2 P4 C48 C47 -91.3(4)
C46 P4 C48 C49 149.6(4)
C51 P4 C48 C49 -105.9(4)
Co2 P4 C48 C49 33.4(5)
C46 P4 C51 C50 33.2(4)
C48 P4 C51 C50 -73.2(4)
Co2 P4 C51 C50 152.0(3)
C46 P4 C51 C52 156.9(3)
C48 P4 C51 C52 50.5(4)
Co2 P4 C51 C52 -84.3(4)
C66 N5 C53 C54 84.2(5)
C40 N5 C53 C54 -48.1(6)
Al2 N5 C53 C54 -162.9(4)
C66 N5 C53 C58 -93.0(5)
C40 N5 C53 C58 134.7(4)
Al2 N5 C53 C58 19.9(4)
C58 C53 C54 C55 4.0(7)
N5 C53 C54 C55 -173.0(4)
C53 C54 C55 C56 -0.8(7)
C54 C55 C56 C57 -2.0(7)
C55 C56 C57 C58 1.6(7)
C59 N7 C58 C57 1.1(6)
Al2 N7 C58 C57 166.9(4)
C59 N7 C58 C53 -179.1(4)
Al2 N7 C58 C53 -13.4(5)
C56 C57 C58 N7 -178.7(4)
C56 C57 C58 C53 1.5(7)
C54 C53 C58 N7 175.8(4)
N5 C53 C58 N7 -6.9(6)
C54 C53 C58 C57 -4.4(7)
N5 C53 C58 C57 172.9(4)
C58 N7 C59 P5 -178.5(3)
Al2 N7 C59 P5 17.1(5)
C64 P5 C59 N7 101.4(3)
C61 P5 C59 N7 -153.9(3)
Co2 P5 C59 N7 -34.9(3)
C59 P5 C61 C62 166.8(4)
C64 P5 C61 C62 -92.2(4)
Co2 P5 C61 C62 48.4(4)
C59 P5 C61 C60 -63.0(4)
C64 P5 C61 C60 38.1(4)
Co2 P5 C61 C60 178.7(3)
C59 P5 C64 C63 -67.5(4)
C61 P5 C64 C63 -171.2(3)
Co2 P5 C64 C63 57.3(4)
C59 P5 C64 C65 164.9(4)
C61 P5 C64 C65 61.1(4)
Co2 P5 C64 C65 -70.4(4)
C40 N5 C66 C67 87.3(5)
C53 N5 C66 C67 -46.8(6)
Al2 N5 C66 C67 -160.0(4)
C40 N5 C66 C71 -91.2(5)
C53 N5 C66 C71 134.8(4)
Al2 N5 C66 C71 21.5(4)
C71 C66 C67 C68 3.0(8)
N5 C66 C67 C68 -175.3(5)
C66 C67 C68 C69 -1.2(8)
C67 C68 C69 C70 -0.7(8)
C68 C69 C70 C71 0.8(8)
C72 N8 C71 C70 -1.8(7)
Al2 N8 C71 C70 161.0(4)
C72 N8 C71 C66 179.7(4)
Al2 N8 C71 C66 -17.4(5)
C69 C70 C71 N8 -177.6(5)
C69 C70 C71 C66 0.9(7)
C67 C66 C71 N8 175.8(4)
N5 C66 C71 N8 -5.8(6)
C67 C66 C71 C70 -2.8(7)
N5 C66 C71 C70 175.6(4)
C71 N8 C72 P6 170.3(3)
Al2 N8 C72 P6 9.3(5)
C74 P6 C72 N8 -146.4(3)
C77 P6 C72 N8 109.0(3)
Co2 P6 C72 N8 -18.6(4)
C72 P6 C74 C73 167.5(4)
C77 P6 C74 C73 -89.7(4)
Co2 P6 C74 C73 43.3(4)
C72 P6 C74 C75 -62.7(4)
C77 P6 C74 C75 40.1(4)
Co2 P6 C74 C75 173.1(3)
C72 P6 C77 C78 -64.9(4)
C74 P6 C77 C78 -167.5(3)
Co2 P6 C77 C78 59.4(4)
C72 P6 C77 C76 169.5(4)
C74 P6 C77 C76 66.9(4)
Co2 P6 C77 C76 -66.2(4)
C85 C80 C81 C82 0.7(8)
C80 C81 C82 C83 1.1(8)
C81 C82 C83 C84 -2.1(8)
C82 C83 C84 C85 1.4(8)
C81 C80 C85 C84 -1.4(8)
C83 C84 C85 C80 0.4(8)
